data_1514651
loop_
_publ_author_name
'Jeon, Ie-Rang'
'Calancea, Sergiu'
'Panja, Anangamohan'
'Pi\~nero Cruz, Dalice M.'
'Koumousi, Evangelia S.'
'Dechambenoit, Pierre'
'Coulon, Claude'
'Wattiaux, Alain'
'Rosa, Patrick'
'Mathoni\`ere, Corine'
'Cl\'erac, Rodolphe'

_publ_section_title
;
 Spin crossover or intra-molecular electron transfer in a cyanido-bridged
 Fe/Co dinuclear dumbbell: a matter of state
;
_journal_issue 6
_journal_name_full 'Chemical Science'
_journal_page_first 2463
_journal_paper_doi 10.1039/c3sc22069a
_journal_volume 4
_journal_year 2013
_chemical_formula_moiety 'C29 H27 Co N5 O, 2(B F4)'
_chemical_formula_sum 'C29 H27 B2 Co F8 N5 O'
_chemical_formula_weight 694.11
_chemical_name_systematic
;
?
;
_space_group_IT_number 15
_symmetry_cell_setting monoclinic
_symmetry_space_group_name_Hall '-C 2yc'
_symmetry_space_group_name_H-M 'C 1 2/c 1'
_atom_sites_solution_hydrogens geom
_atom_sites_solution_primary direct
_atom_sites_solution_secondary difmap
_audit_creation_method SHELXL-97
_cell_angle_alpha 90.00
_cell_angle_beta 120.033(13)
_cell_angle_gamma 90.00
_cell_formula_units_Z 4
_cell_length_a 21.346(5)
_cell_length_b 12.362(5)
_cell_length_c 12.855(4)
_cell_measurement_reflns_used 9050
_cell_measurement_temperature 120(2)
_cell_measurement_theta_max 30.06
_cell_measurement_theta_min 2.20
_cell_volume 2936.7(17)
_computing_cell_refinement 'Bruker SAINT'
_computing_data_collection 'Bruker APEX2'
_computing_data_reduction 'Bruker SAINT'
_computing_structure_refinement 'SHELXL-97 (Sheldrick, 2008)'
_computing_structure_solution 'SHELXS-97 (Sheldrick, 2008)'
_diffrn_ambient_temperature 120(2)
_diffrn_measured_fraction_theta_full 0.991
_diffrn_measured_fraction_theta_max 0.991
_diffrn_measurement_device_type 'Bruker APEX-II CCD'
_diffrn_measurement_method '\f and \w scans'
_diffrn_radiation_monochromator graphite
_diffrn_radiation_source 'fine-focus sealed tube'
_diffrn_radiation_type MoK\a
_diffrn_radiation_wavelength 0.71073
_diffrn_reflns_av_R_equivalents 0.0368
_diffrn_reflns_av_sigmaI/netI 0.0291
_diffrn_reflns_limit_h_max 29
_diffrn_reflns_limit_h_min -30
_diffrn_reflns_limit_k_max 17
_diffrn_reflns_limit_k_min -16
_diffrn_reflns_limit_l_max 18
_diffrn_reflns_limit_l_min -18
_diffrn_reflns_number 19792
_diffrn_reflns_theta_full 30.09
_diffrn_reflns_theta_max 30.09
_diffrn_reflns_theta_min 1.98
_exptl_absorpt_coefficient_mu 0.670
_exptl_absorpt_correction_T_max 0.9546
_exptl_absorpt_correction_T_min 0.8777
_exptl_absorpt_correction_type multi-scan
_exptl_absorpt_process_details sadabs
_exptl_crystal_colour yellow
_exptl_crystal_density_diffrn 1.570
_exptl_crystal_density_method 'not measured'
_exptl_crystal_description plate
_exptl_crystal_F_000 1412
_exptl_crystal_size_max 0.20
_exptl_crystal_size_mid 0.13
_exptl_crystal_size_min 0.07
_refine_diff_density_max 0.397
_refine_diff_density_min -0.301
_refine_diff_density_rms 0.054
_refine_ls_extinction_method none
_refine_ls_goodness_of_fit_ref 1.058
_refine_ls_hydrogen_treatment mixed
_refine_ls_matrix_type full
_refine_ls_number_parameters 215
_refine_ls_number_reflns 4285
_refine_ls_number_restraints 0
_refine_ls_restrained_S_all 1.058
_refine_ls_R_factor_all 0.0358
_refine_ls_R_factor_gt 0.0314
_refine_ls_shift/su_max 0.000
_refine_ls_shift/su_mean 0.000
_refine_ls_structure_factor_coef Fsqd
_refine_ls_weighting_details 'calc w=1/[\s^2^(Fo^2^)+(0.0389P)^2^+2.0883P] where P=(Fo^2^+2Fc^2^)/3'
_refine_ls_weighting_scheme calc
_refine_ls_wR_factor_gt 0.0821
_refine_ls_wR_factor_ref 0.0842
_reflns_number_gt 3797
_reflns_number_total 4285
_reflns_threshold_expression >2\s(I)
_cod_data_source_file c3sc22069a.txt
_cod_data_source_block compound2
_cod_original_cell_volume 2936.5(17)
_cod_original_sg_symbol_H-M C2/c
_cod_database_code 1514651

loop_
_symmetry_equiv_pos_as_xyz
'x, y, z'
'-x, y, -z+1/2'
'x+1/2, y+1/2, z'
'-x+1/2, y+1/2, -z+1/2'
'-x, -y, -z'
'x, -y, z-1/2'
'-x+1/2, -y+1/2, -z'
'x+1/2, -y+1/2, z-1/2'

loop_
_atom_site_label
_atom_site_type_symbol
_atom_site_fract_x
_atom_site_fract_y
_atom_site_fract_z
_atom_site_U_iso_or_equiv
_atom_site_adp_type
_atom_site_occupancy
_atom_site_symmetry_multiplicity
_atom_site_calc_flag
_atom_site_refinement_flags
Co1 Co 0.0000 0.714569(18) 0.2500 0.01512(7) Uani 1 2 d S
N3 N 0.0000 0.54528(12) 0.2500 0.0161(3) Uani 1 2 d S
F1 F 0.16882(6) 1.02547(8) 0.22622(11) 0.0416(2) Uani 1 1 d .
F2 F 0.12099(5) 0.99854(8) 0.34669(9) 0.0390(2) Uani 1 1 d .
F3 F 0.06556(6) 1.11088(10) 0.18615(11) 0.0547(3) Uani 1 1 d .
F4 F 0.17206(7) 1.16022(9) 0.34773(11) 0.0486(3) Uani 1 1 d .
N1 N -0.10467(6) 0.70105(9) 0.09289(10) 0.0182(2) Uani 1 1 d .
N2 N 0.06469(6) 0.71357(9) 0.16633(10) 0.0189(2) Uani 1 1 d .
C1 C -0.15109(6) 0.62404(10) 0.08810(11) 0.0162(2) Uani 1 1 d .
C2 C -0.12800(6) 0.55636(10) 0.20315(11) 0.0171(2) Uani 1 1 d .
C3 C 0.05964(8) 0.37771(11) 0.26400(13) 0.0250(3) Uani 1 1 d .
H3 H 0.0995 0.3408 0.2708 0.030 Uiso 1 1 calc R
C4 C 0.0000 0.32155(16) 0.2500 0.0276(4) Uani 1 2 d S
H4 H 0.0000 0.2463 0.2500 0.033 Uiso 1 2 calc SR
C5 C 0.05952(7) 0.49066(10) 0.26782(11) 0.0176(2) Uani 1 1 d .
C6 C 0.11538(7) 0.63613(10) 0.19515(11) 0.0181(2) Uani 1 1 d .
C7 C 0.05839(8) 0.79181(11) 0.08833(13) 0.0246(3) Uani 1 1 d .
H7 H 0.0238 0.8454 0.0696 0.030 Uiso 1 1 calc R
C8 C 0.10061(8) 0.79627(13) 0.03510(13) 0.0287(3) Uani 1 1 d .
H8 H 0.0955 0.8523 -0.0169 0.034 Uiso 1 1 calc R
C9 C 0.15081(8) 0.71503(13) 0.06123(13) 0.0280(3) Uani 1 1 d .
H9 H 0.1794 0.7147 0.0255 0.034 Uiso 1 1 calc R
C10 C 0.15812(7) 0.63376(12) 0.14145(12) 0.0235(3) Uani 1 1 d .
H10 H 0.1913 0.5782 0.1591 0.028 Uiso 1 1 calc R
C11 C -0.12472(7) 0.76341(11) -0.00459(12) 0.0231(3) Uani 1 1 d .
H11 H -0.0932 0.8173 -0.0005 0.028 Uiso 1 1 calc R
C12 C -0.18968(7) 0.75159(12) -0.11034(12) 0.0242(3) Uani 1 1 d .
H12 H -0.2015 0.7961 -0.1759 0.029 Uiso 1 1 calc R
C13 C -0.23679(7) 0.67193(11) -0.11631(12) 0.0229(3) Uani 1 1 d .
H13 H -0.2808 0.6614 -0.1865 0.028 Uiso 1 1 calc R
C14 C -0.21752(7) 0.60775(11) -0.01607(11) 0.0204(2) Uani 1 1 d .
H14 H -0.2488 0.5542 -0.0184 0.025 Uiso 1 1 calc R
C15 C -0.18953(7) 0.47748(11) 0.18061(13) 0.0240(3) Uani 1 1 d .
H15A H -0.1980 0.4290 0.1165 0.036 Uiso 1 1 calc R
H15B H -0.2328 0.5177 0.1590 0.036 Uiso 1 1 calc R
H15C H -0.1760 0.4367 0.2523 0.036 Uiso 1 1 calc R
O1 O 0.0000 0.88096(11) 0.2500 0.0283(3) Uani 1 2 d S
B2 B 0.13155(9) 1.07467(13) 0.27513(16) 0.0260(3) Uani 1 1 d .
H1A H 0.0366(11) 0.9164(18) 0.272(2) 0.047(6) Uiso 1 1 d .

loop_
_atom_site_aniso_label
_atom_site_aniso_U_11
_atom_site_aniso_U_22
_atom_site_aniso_U_33
_atom_site_aniso_U_23
_atom_site_aniso_U_13
_atom_site_aniso_U_12
Co1 0.01360(12) 0.01302(11) 0.01920(12) 0.000 0.00857(9) 0.000
N3 0.0169(7) 0.0145(6) 0.0176(7) 0.000 0.0091(6) 0.000
F1 0.0476(6) 0.0296(5) 0.0649(7) -0.0014(4) 0.0412(6) 0.0046(4)
F2 0.0298(5) 0.0414(5) 0.0427(5) 0.0127(4) 0.0159(4) -0.0083(4)
F3 0.0404(6) 0.0665(8) 0.0507(7) 0.0226(6) 0.0180(5) 0.0262(5)
F4 0.0648(7) 0.0351(6) 0.0594(7) -0.0136(5) 0.0412(6) -0.0179(5)
N1 0.0159(5) 0.0191(5) 0.0197(5) 0.0018(4) 0.0088(4) -0.0008(4)
N2 0.0173(5) 0.0198(5) 0.0204(5) 0.0016(4) 0.0099(4) 0.0001(4)
C1 0.0157(5) 0.0161(5) 0.0185(5) -0.0011(4) 0.0098(5) 0.0001(4)
C2 0.0163(5) 0.0161(5) 0.0199(6) 0.0005(4) 0.0099(5) -0.0022(4)
C3 0.0237(7) 0.0168(6) 0.0309(7) -0.0010(5) 0.0110(6) 0.0033(5)
C4 0.0287(10) 0.0131(8) 0.0339(10) 0.000 0.0103(8) 0.000
C5 0.0183(6) 0.0154(5) 0.0184(5) -0.0006(4) 0.0086(5) 0.0011(4)
C6 0.0168(5) 0.0197(6) 0.0178(5) -0.0030(4) 0.0087(5) -0.0012(4)
C7 0.0216(6) 0.0268(7) 0.0260(6) 0.0064(5) 0.0124(5) 0.0014(5)
C8 0.0293(7) 0.0352(8) 0.0242(7) 0.0063(6) 0.0152(6) -0.0020(6)
C9 0.0276(7) 0.0402(8) 0.0226(6) -0.0007(6) 0.0172(6) -0.0019(6)
C10 0.0228(6) 0.0289(7) 0.0220(6) -0.0028(5) 0.0135(5) 0.0015(5)
C11 0.0200(6) 0.0237(6) 0.0259(6) 0.0061(5) 0.0116(5) -0.0005(5)
C12 0.0231(6) 0.0276(7) 0.0208(6) 0.0057(5) 0.0103(5) 0.0040(5)
C13 0.0195(6) 0.0260(7) 0.0181(6) -0.0022(5) 0.0055(5) 0.0019(5)
C14 0.0183(6) 0.0206(6) 0.0210(6) -0.0030(5) 0.0088(5) -0.0023(4)
C15 0.0209(6) 0.0226(6) 0.0309(7) 0.0000(5) 0.0148(6) -0.0060(5)
O1 0.0195(7) 0.0161(6) 0.0496(9) 0.000 0.0175(7) 0.000
B2 0.0240(7) 0.0220(7) 0.0355(8) 0.0041(6) 0.0175(7) 0.0025(5)

loop_
_atom_type_symbol
_atom_type_description
_atom_type_scat_dispersion_real
_atom_type_scat_dispersion_imag
_atom_type_scat_source
C C 0.0033 0.0016 'International Tables Vol C Tables 4.2.6.8 and 6.1.1.4'
N N 0.0061 0.0033 'International Tables Vol C Tables 4.2.6.8 and 6.1.1.4'
B B 0.0013 0.0007 'International Tables Vol C Tables 4.2.6.8 and 6.1.1.4'
F F 0.0171 0.0103 'International Tables Vol C Tables 4.2.6.8 and 6.1.1.4'
Co Co 0.3494 0.9721 'International Tables Vol C Tables 4.2.6.8 and 6.1.1.4'
O O 0.0106 0.0060 'International Tables Vol C Tables 4.2.6.8 and 6.1.1.4'
H H 0.0000 0.0000 'International Tables Vol C Tables 4.2.6.8 and 6.1.1.4'

loop_
_geom_angle_atom_site_label_1
_geom_angle_atom_site_label_2
_geom_angle_atom_site_label_3
_geom_angle
_geom_angle_site_symmetry_1
_geom_angle_site_symmetry_3
O1 Co1 N3 180.0 . .
O1 Co1 N2 90.33(3) . 2
N3 Co1 N2 89.67(3) . 2
O1 Co1 N2 90.33(3) . .
N3 Co1 N2 89.67(3) . .
N2 Co1 N2 179.34(6) 2 .
O1 Co1 N1 94.48(3) . .
N3 Co1 N1 85.52(3) . .
N2 Co1 N1 80.90(5) 2 .
N2 Co1 N1 99.04(5) . .
O1 Co1 N1 94.48(3) . 2
N3 Co1 N1 85.52(3) . 2
N2 Co1 N1 99.04(5) 2 2
N2 Co1 N1 80.90(5) . 2
N1 Co1 N1 171.04(6) . 2
C5 N3 C5 120.14(15) 2 .
C5 N3 Co1 119.93(8) 2 .
C5 N3 Co1 119.93(8) . .
C11 N1 C1 118.44(11) . .
C11 N1 Co1 121.95(9) . .
C1 N1 Co1 119.52(8) . .
C6 N2 C7 118.68(11) . .
C6 N2 Co1 119.85(9) . .
C7 N2 Co1 121.41(9) . .
N1 C1 C14 120.99(11) . .
N1 C1 C2 117.42(10) . .
C14 C1 C2 121.58(11) . .
C15 C2 C5 109.06(10) . 2
C15 C2 C1 109.14(10) . .
C5 C2 C1 108.95(10) 2 .
C15 C2 C6 109.44(10) . 2
C5 C2 C6 112.74(10) 2 2
C1 C2 C6 107.43(10) . 2
C4 C3 C5 119.30(13) . .
C4 C3 H3 120.3 . .
C5 C3 H3 120.3 . .
C3 C4 C3 119.61(18) 2 .
C3 C4 H4 120.2 2 .
C3 C4 H4 120.2 . .
N3 C5 C3 120.71(12) . .
N3 C5 C2 118.23(11) . 2
C3 C5 C2 121.03(11) . 2
N2 C6 C10 120.84(12) . .
N2 C6 C2 117.37(11) . 2
C10 C6 C2 121.62(11) . 2
N2 C7 C8 123.38(13) . .
N2 C7 H7 118.3 . .
C8 C7 H7 118.3 . .
C7 C8 C9 118.05(13) . .
C7 C8 H8 121.0 . .
C9 C8 H8 121.0 . .
C8 C9 C10 119.38(13) . .
C8 C9 H9 120.3 . .
C10 C9 H9 120.3 . .
C9 C10 C6 119.59(13) . .
C9 C10 H10 120.2 . .
C6 C10 H10 120.2 . .
N1 C11 C12 123.44(13) . .
N1 C11 H11 118.3 . .
C12 C11 H11 118.3 . .
C11 C12 C13 118.33(12) . .
C11 C12 H12 120.8 . .
C13 C12 H12 120.8 . .
C12 C13 C14 119.10(12) . .
C12 C13 H13 120.5 . .
C14 C13 H13 120.5 . .
C13 C14 C1 119.69(12) . .
C13 C14 H14 120.2 . .
C1 C14 H14 120.2 . .
C2 C15 H15A 109.5 . .
C2 C15 H15B 109.5 . .
H15A C15 H15B 109.5 . .
C2 C15 H15C 109.5 . .
H15A C15 H15C 109.5 . .
H15B C15 H15C 109.5 . .
Co1 O1 H1A 122.6(15) . .
F3 B2 F1 110.50(14) . .
F3 B2 F4 110.26(14) . .
F1 B2 F4 109.58(13) . .
F3 B2 F2 109.21(13) . .
F1 B2 F2 108.67(13) . .
F4 B2 F2 108.59(14) . .

loop_
_geom_bond_atom_site_label_1
_geom_bond_atom_site_label_2
_geom_bond_distance
_geom_bond_site_symmetry_2
Co1 O1 2.0568(17) .
Co1 N3 2.0927(17) .
Co1 N2 2.1332(12) 2
Co1 N2 2.1332(12) .
Co1 N1 2.1405(12) .
Co1 N1 2.1405(12) 2
N3 C5 1.3532(14) 2
N3 C5 1.3532(14) .
F1 B2 1.3779(19) .
F2 B2 1.4108(19) .
F3 B2 1.371(2) .
F4 B2 1.389(2) .
N1 C11 1.3457(17) .
N1 C1 1.3531(16) .
N2 C6 1.3502(16) .
N2 C7 1.3503(17) .
C1 C14 1.3942(18) .
C1 C2 1.5493(18) .
C2 C15 1.5424(17) .
C2 C5 1.5458(17) 2
C2 C6 1.5496(18) 2
C3 C4 1.3805(17) .
C3 C5 1.3971(19) .
C3 H3 0.9300 .
C4 C3 1.3805(17) 2
C4 H4 0.9300 .
C5 C2 1.5458(17) 2
C6 C10 1.3929(18) .
C6 C2 1.5496(18) 2
C7 C8 1.379(2) .
C7 H7 0.9300 .
C8 C9 1.382(2) .
C8 H8 0.9300 .
C9 C10 1.391(2) .
C9 H9 0.9300 .
C10 H10 0.9300 .
C11 C12 1.3803(19) .
C11 H11 0.9300 .
C12 C13 1.382(2) .
C12 H12 0.9300 .
C13 C14 1.3886(19) .
C13 H13 0.9300 .
C14 H14 0.9300 .
C15 H15A 0.9600 .
C15 H15B 0.9600 .
C15 H15C 0.9600 .
O1 H1A 0.81(2) .

loop_
_geom_torsion_atom_site_label_1
_geom_torsion_atom_site_label_2
_geom_torsion_atom_site_label_3
_geom_torsion_atom_site_label_4
_geom_torsion
_geom_torsion_site_symmetry_1
_geom_torsion_site_symmetry_4
O1 Co1 N3 C5 -170(100) . 2
N2 Co1 N3 C5 35.62(7) 2 2
N2 Co1 N3 C5 -144.38(7) . 2
N1 Co1 N3 C5 -45.28(7) . 2
N1 Co1 N3 C5 134.72(7) 2 2
O1 Co1 N3 C5 10(100) . .
N2 Co1 N3 C5 -144.38(7) 2 .
N2 Co1 N3 C5 35.62(7) . .
N1 Co1 N3 C5 134.72(7) . .
N1 Co1 N3 C5 -45.28(7) 2 .
O1 Co1 N1 C11 43.44(10) . .
N3 Co1 N1 C11 -136.56(10) . .
N2 Co1 N1 C11 133.06(11) 2 .
N2 Co1 N1 C11 -47.61(11) . .
N1 Co1 N1 C11 -136.56(10) 2 .
O1 Co1 N1 C1 -140.04(9) . .
N3 Co1 N1 C1 39.96(9) . .
N2 Co1 N1 C1 -50.43(9) 2 .
N2 Co1 N1 C1 128.90(9) . .
N1 Co1 N1 C1 39.96(9) 2 .
O1 Co1 N2 C6 144.50(9) . .
N3 Co1 N2 C6 -35.50(9) . .
N2 Co1 N2 C6 -35.50(10) 2 .
N1 Co1 N2 C6 -120.91(10) . .
N1 Co1 N2 C6 50.02(9) 2 .
O1 Co1 N2 C7 -32.58(10) . .
N3 Co1 N2 C7 147.42(10) . .
N2 Co1 N2 C7 147.42(10) 2 .
N1 Co1 N2 C7 62.01(11) . .
N1 Co1 N2 C7 -127.06(11) 2 .
C11 N1 C1 C14 1.42(18) . .
Co1 N1 C1 C14 -175.22(9) . .
C11 N1 C1 C2 -177.65(11) . .
Co1 N1 C1 C2 5.71(14) . .
N1 C1 C2 C15 177.42(11) . .
C14 C1 C2 C15 -1.65(16) . .
N1 C1 C2 C5 -63.59(14) . 2
C14 C1 C2 C5 117.35(13) . 2
N1 C1 C2 C6 58.85(14) . 2
C14 C1 C2 C6 -120.22(12) . 2
C5 C3 C4 C3 2.15(9) . 2
C5 N3 C5 C3 2.22(9) 2 .
Co1 N3 C5 C3 -177.78(9) . .
C5 N3 C5 C2 -175.67(12) 2 2
Co1 N3 C5 C2 4.33(12) . 2
C4 C3 C5 N3 -4.42(18) . .
C4 C3 C5 C2 173.41(10) . 2
C7 N2 C6 C10 -2.99(18) . .
Co1 N2 C6 C10 179.85(9) . .
C7 N2 C6 C2 172.29(11) . 2
Co1 N2 C6 C2 -4.87(14) . 2
C6 N2 C7 C8 0.8(2) . .
Co1 N2 C7 C8 177.89(11) . .
N2 C7 C8 C9 1.4(2) . .
C7 C8 C9 C10 -1.4(2) . .
C8 C9 C10 C6 -0.7(2) . .
N2 C6 C10 C9 3.0(2) . .
C2 C6 C10 C9 -172.10(12) 2 .
C1 N1 C11 C12 -1.4(2) . .
Co1 N1 C11 C12 175.20(11) . .
N1 C11 C12 C13 0.3(2) . .
C11 C12 C13 C14 0.6(2) . .
C12 C13 C14 C1 -0.5(2) . .
N1 C1 C14 C13 -0.52(19) . .
C2 C1 C14 C13 178.51(12) . .
